data_2009877
loop_
_publ_author_name
' Vinkovi\'c, Mladen '
' Mutak, Stjepan '
' Nagl, Ante '
'Kamenar, Boris '

_publ_section_title
;
 Bis(5-acetylamino-1,3,4-thiadiazole-2-sulfon)amide dihydrate
;
_journal_issue 7
_journal_name_full 'Acta Crystallographica Section C'
_journal_page_first 1099
_journal_page_last 1101
_journal_paper_doi 10.1107/S010827019300770X
_journal_volume 50
_journal_year 1994
_chemical_formula_moiety 'C8 H9 N7 O6 S4 , 2H2 O'
_chemical_formula_sum 'C8 H13 N7 O8 S4'
_chemical_formula_weight 463.47
_chemical_name_systematic
;
Bis(2-acetylamino-1,3,5-thiadiazole-2-sulfon)amide Dihydrate
;
_space_group_IT_number 14
_symmetry_cell_setting monoclinic
_symmetry_space_group_name_Hall '-P 2yab'
_symmetry_space_group_name_H-M 'P 1 21/a 1'
_cell_angle_alpha 90
_cell_angle_beta 104.74(2)
_cell_angle_gamma 90
_cell_formula_units_Z 4
_cell_length_a 16.045(7)
_cell_length_b 11.868(4)
_cell_length_c 9.828(5)
_cell_measurement_reflns_used 18
_cell_measurement_temperature 293
_cell_measurement_theta_max 10
_cell_measurement_theta_min 8
_cell_volume 1809.9(14)
_computing_cell_refinement 'Philips PW1100/10 software'
_computing_data_collection 'Philips PW1100/10 software'
_computing_data_reduction 'STRUFA (ZOAK7; Vickovi\'c, 1975)'
_computing_molecular_graphics 'PLUTON (Spek, 1982), ORTEPII (Johnson, 1976)'
_computing_structure_refinement 'SHELX76 (Sheldrick, 1976)'
_computing_structure_solution 'SHELXS86 (Sheldrick, 1985)'
_diffrn_ambient_temperature 293
_diffrn_measurement_device 'Philips PW1100/10 diffractometer'
_diffrn_measurement_method \q-2\q
_diffrn_radiation_monochromator graphite
_diffrn_radiation_source 'X-ray tube'
_diffrn_radiation_type 'Mo K\a'
_diffrn_radiation_wavelength 0.7107
_diffrn_reflns_av_R_equivalents 0.034
_diffrn_reflns_limit_h_max 20
_diffrn_reflns_limit_h_min -20
_diffrn_reflns_limit_k_max 15
_diffrn_reflns_limit_k_min 0
_diffrn_reflns_limit_l_max 12
_diffrn_reflns_limit_l_min 0
_diffrn_reflns_number 4379
_diffrn_reflns_theta_max 27.01
_diffrn_reflns_theta_min 2.14
_diffrn_standards_decay_% 8.8
_diffrn_standards_interval_time 120
_diffrn_standards_number 3
_exptl_absorpt_coefficient_mu 0.556
_exptl_absorpt_correction_type none
_exptl_crystal_colour colourless
_exptl_crystal_density_diffrn 1.70
_exptl_crystal_density_meas 1.71
_exptl_crystal_density_method flotation
_exptl_crystal_description irregular
_exptl_crystal_F_000 952
_exptl_crystal_size_max 0.46
_exptl_crystal_size_mid 0.23
_exptl_crystal_size_min 0.11
_refine_diff_density_max 0.545
_refine_diff_density_min -0.387
_refine_ls_extinction_method none
_refine_ls_goodness_of_fit_obs 0.796
_refine_ls_hydrogen_treatment 'refall except for H for which only the coordinates were refined'
_refine_ls_matrix_type full
_refine_ls_number_parameters 282
_refine_ls_number_reflns 2251
_refine_ls_R_factor_obs 0.043
_refine_ls_shift/esd_max 0.053
_refine_ls_structure_factor_coef F
_refine_ls_weighting_details 'w = 1/[\s^2^(F)+0.00389F^2^]'
_refine_ls_weighting_scheme calc
_refine_ls_wR_factor_obs 0.065
_reflns_number_observed 2251
_reflns_number_total 2641
_reflns_observed_criterion F>3.0\s(F)
_cod_data_source_file ka1039.cif
_cod_data_source_block MV1
_cod_depositor_comments
;
 Marking attached hydrogen atoms.

 Antanas Vaitkus,
 2017-11-23

The following automatic conversions were performed:

'_refine_ls_weighting_scheme' value 'calc w =
1/[\s^2^(F)+0.00389F^2^]' was changed to 'calc'. New tag
'_refine_ls_weighting_details' was created. The value of the new tag
was set to 'w = 1/[\s^2^(F)+0.00389F^2^]'.

Automatic conversion script
Id: cif_fix_values 3143 2015-03-26 13:38:13Z robertas 
;
_cod_original_cell_volume 1810.0(10)
_cod_original_sg_symbol_H-M 'P 21/a'
_cod_database_code 2009877

loop_
_symmetry_equiv_pos_as_xyz
x,y,z
-x,-y,-z
0.5-x,0.5+y,-z
0.5+x,0.5-y,z

loop_
_atom_site_aniso_label
_atom_site_aniso_U_11
_atom_site_aniso_U_22
_atom_site_aniso_U_33
_atom_site_aniso_U_12
_atom_site_aniso_U_13
_atom_site_aniso_U_23
S2 0.0333(6) 0.0290(5) 0.0223(5) -0.0043(4) 0.0024(4) -0.0020(4)
S1 0.0292(5) 0.0252(5) 0.0314(5) -0.0016(4) 0.0004(4) 0.0006(4)
O3 0.0445(18) 0.0387(17) 0.0258(15) 0.0073(14) -0.0027(14) -0.0068(15)
O2 0.0419(19) 0.0418(18) 0.0410(19) -0.0137(15) 0.0148(16) 0.0008(15)
O1 0.050(2) 0.0300(17) 0.045(2) 0.0016(15) -0.0001(16) 0.0076(15)
N1 0.040(2) 0.0275(18) 0.0296(19) -0.0004(16) -0.0060(17) -0.0048(16)
N2 0.040(2) 0.0264(18) 0.0294(19) -0.0032(15) -0.0089(16) -0.0002(16)
N3 0.038(2) 0.0259(19) 0.0298(19) -0.0022(16) -0.0062(17) -0.0022(16)
C1 0.031(2) 0.031(2) 0.026(2) -0.0016(18) 0.0030(18) -0.0021(17)
C2 0.028(2) 0.025(2) 0.031(2) -0.0018(17) 0.0040(18) -0.0009(17)
C3 0.029(2) 0.041(3) 0.031(2) 0.006(2) 0.0020(19) 0.003(2)
C4 0.052(4) 0.046(3) 0.046(3) -0.006(3) -0.013(3) 0.004(3)
N 0.038(2) 0.0203(16) 0.0264(18) -0.0052(14) 0.0055(16) -0.0046(15)
S2' 0.0299(5) 0.0227(5) 0.0256(5) -0.0008(4) 0.0010(4) -0.0013(4)
S1' 0.0365(5) 0.0230(5) 0.0254(5) -0.0013(4) 0.0036(4) 0.0033(4)
O3' 0.0430(19) 0.0359(17) 0.0338(17) 0.0006(14) -0.0017(15) 0.0050(14)
O2' 0.0357(18) 0.0349(17) 0.050(2) -0.0014(15) 0.0108(16) -0.0059(14)
O1' 0.065(3) 0.0378(19) 0.0382(19) -0.0034(16) -0.0042(17) 0.0163(18)
N1' 0.045(2) 0.0292(19) 0.032(2) -0.0071(16) -0.0019(18) 0.0045(17)
N2' 0.057(3) 0.0264(19) 0.0298(19) -0.0011(17) -0.0061(18) 0.0107(18)
N3' 0.049(2) 0.0264(19) 0.029(2) -0.0051(16) -0.0004(18) 0.0042(17)
C1' 0.032(2) 0.025(2) 0.0224(19) 0.0003(16) 0.0031(17) -0.0015(16)
C2' 0.039(3) 0.026(2) 0.026(2) -0.0056(17) 0.0044(19) 0.0036(18)
C3' 0.038(2) 0.033(2) 0.023(2) 0.0010(18) 0.0051(18) -0.0002(19)
C4' 0.048(3) 0.045(3) 0.037(3) -0.007(2) -0.003(3) -0.004(3)
O1W 0.063(2) 0.0397(19) 0.0352(18) 0.0016(16) 0.0064(17) -0.0069(17)
O2W 0.063(3) 0.053(2) 0.066(3) 0.003(2) 0.011(2) 0.008(2)

loop_
_atom_site_label
_atom_site_fract_x
_atom_site_fract_y
_atom_site_fract_z
_atom_site_U_iso_or_equiv
_atom_site_thermal_displace_type
_atom_site_calc_flag
_atom_site_calc_attached_atom
_atom_site_refinement_flags
_atom_site_attached_hydrogens
S2 0.22440(10) 0.22090(10) 0.64600(10) 0.0290(3) Uani ? ? . 0
S1 0.37510(10) 0.24150(10) 0.90940(10) 0.0299(3) Uani ? ? . 0
O3 0.1872(2) 0.3002(3) 0.5376(3) 0.0385(9) Uani ? ? . 0
O2 0.2782(2) 0.1323(3) 0.6136(4) 0.0408(12) Uani ? ? . 0
O1 0.5024(2) 0.2281(3) 1.1439(4) 0.0439(12) Uani ? ? . 0
N1 0.2786(3) 0.4071(3) 0.7943(4) 0.0350(13) Uani ? ? . 0
N2 0.3358(2) 0.4523(3) 0.9108(4) 0.0351(12) Uani ? ? . 0
N3 0.4500(3) 0.4031(3) 1.1001(4) 0.0338(12) Uani ? ? . 0
C1 0.2928(3) 0.3000(4) 0.7815(4) 0.0301(13) Uani ? ? . 0
C2 0.3882(3) 0.3762(3) 0.9786(5) 0.0283(14) Uani ? ? . 0
C3 0.5045(3) 0.3265(4) 1.1789(5) 0.0344(14) Uani ? ? . 0
C4 0.5666(4) 0.3717(5) 1.3081(6) 0.053(2) Uani ? ? . 0
N 0.1590(2) 0.1591(3) 0.7169(4) 0.0286(12) Uani ? ? . 0
S2' 0.07540(10) 0.21640(10) 0.74600(10) 0.0272(3) Uani ? ? . 0
S1' 0.19020(10) 0.24470(10) 1.04560(10) 0.0291(3) Uani ? ? . 0
O3' 0.0301(2) 0.2935(3) 0.6415(3) 0.0397(11) Uani ? ? . 0
O2' 0.0262(2) 0.1258(3) 0.7845(4) 0.0403(12) Uani ? ? . 0
O1' 0.3091(3) 0.2462(3) 1.2901(4) 0.0502(14) Uani ? ? . 0
N1' 0.0923(3) 0.4007(3) 0.9096(4) 0.0374(12) Uani ? ? . 0
N2' 0.1342(3) 0.4487(3) 1.0364(4) 0.0409(13) Uani ? ? . 0
N3' 0.2382(3) 0.4098(3) 1.2443(4) 0.0369(13) Uani ? ? . 0
C1' 0.1153(3) 0.2965(3) 0.9014(4) 0.0270(13) Uani ? ? . 0
C2' 0.1873(3) 0.3779(4) 1.1151(4) 0.0309(14) Uani ? ? . 0
C3' 0.3001(3) 0.3427(4) 1.3245(4) 0.0315(13) Uani ? ? . 0
C4' 0.3559(4) 0.3966(5) 1.4531(6) 0.0458(18) Uani ? ? . 0
O1W 0.4700(2) -0.0319(3) 0.6934(4) 0.0469(13) Uani ? ? . 2
O2W 0.3768(3) 0.0355(4) 0.4153(4) 0.0617(16) Uani ? ? . 2
H1 0.454(3) 0.476(3) 1.128(5) 0.046(15) Uiso ? ? D 0
H41 0.559(3) 0.443(3) 1.319(6) 0.057(18) Uiso ? ? D 0
H42 0.621(4) 0.343(6) 1.3045(2) 0.15(4) Uiso ? ? D 0
H43 0.548(5) 0.321(5) 1.374(8) 0.13(4) Uiso ? ? D 0
H 0.1708 0.0786 0.7453 0.0500 Uiso ? ? D 0
H1' 0.226(3) 0.479(3) 1.279(5) 0.037(13) Uiso ? ? D 0
H41' 0.393(3) 0.338(4) 1.499(6) 0.07(2) Uiso ? ? D 0
H42' 0.320(3) 0.426(4) 1.507(6) 0.056(18) Uiso ? ? D 0
H43' 0.391(3) 0.455(4) 1.433(5) 0.045(15) Uiso ? ? D 0

loop_
_atom_type_symbol
_atom_type_scat_source
C ' International Tables Vol IV Table 2.2B '
H ' International Tables Vol IV Table 2.2B '
N ' International Tables Vol IV Table 2.2B '
O ' International Tables Vol IV Table 2.2B '
S ' International Tables Vol IV Table 2.2B '

loop_
_geom_angle_atom_site_label_1
_geom_angle_atom_site_label_2
_geom_angle_atom_site_label_3
_geom_angle
_geom_angle_publ_flag
C1 S2 N 105.6(2) yes
O2 S2 N 115.8(2) yes
O3 S2 C1 105.2(2) yes
O3 S2 N 105.1(2) yes
O2 S2 C1 105.8(2) yes
O2 S2 O3 118.2(2) yes
C1 S1 C2 84.7(2) yes
N2 N1 C1 111.3(4) yes
N1 N2 C2 111.3(4) yes
C2 N3 C3 123.7(4) yes
H1 N3 C3 119(3) no
H1 N3 C2 118(3) no
S1 C1 N1 116.3(3) yes
S2 C1 N1 120.1(4) yes
S2 C1 S1 123.4(3) yes
N2 C2 N3 120.8(4) yes
S1 C2 N3 122.8(3) yes
S1 C2 N2 116.4(3) yes
O1 C3 N3 120.9(5) yes
N3 C3 C4 115.8(4) yes
O1 C3 C4 123.2(5) yes
C3 C4 H43 95(4) no
C3 C4 H42 105(5) no
C3 C4 H41 112(3) no
H42 C4 H43 104(6) no
H41 C4 H43 116(6) no
H41 C4 H42 122(6) no
S2 N S2' 124.4(2) yes
S2 N H 117.80(10) no
H N S2' 117.80(10) no
N S2' C1' 104.3(2) yes
N S2' O3' 105.7(2) yes
N S2' O2' 116.2(2) yes
O3' S2' C1' 106.0(2) yes
O2' S2' C1' 106.4(2) yes
O2' S2' O3' 117.0(2) yes
C1' S1' C2' 85.1(2) yes
N2' N1' C1' 111.6(4) yes
N1' N2' C2' 111.4(4) yes
C2' N3' C3' 123.3(4) yes
H1' N3' C3' 120(3) no
H1' N3' C2' 117(3) no
S1' C1' N1' 116.0(3) yes
S2' C1' N1' 121.2(3) yes
S2' C1' S1' 122.7(2) yes
N2' C2' N3' 121.0(4) yes
S1' C2' N3' 123.2(4) yes
S1' C2' N2' 115.8(3) yes
O1' C3' N3' 120.9(4) yes
N3' C3' C4' 115.6(4) yes
O1' C3' C4' 123.5(5) yes
C3' C4' H43' 113(3) no
C3' C4' H42' 108(3) no
C3' C4' H41' 105(3) no
H42' C4' H43' 110(4) no
H41' C4' H43' 108(4) no
H41' C4' H42' 114(5) no

loop_
_geom_bond_atom_site_label_1
_geom_bond_atom_site_label_2
_geom_bond_site_symmetry_1
_geom_bond_site_symmetry_2
_geom_bond_distance
_geom_bond_publ_flag
S2 O3 . . 1.433(3) yes
S2 O2 . . 1.446(4) yes
S2 C1 . . 1.765(4) yes
S2 N . . 1.580(4) yes
S1 C1 . . 1.721(4) yes
S1 C2 . . 1.729(4) yes
O1 C3 . . 1.216(6) yes
N1 N2 . . 1.381(5) yes
N1 C1 . . 1.303(6) yes
N2 C2 . . 1.297(5) yes
N3 C2 . . 1.382(6) yes
N3 C3 . . 1.359(6) yes
C3 C4 . . 1.500(7) yes
N S2' . . 1.593(4) yes
S2' O3' . . 1.429(3) yes
S2' O2' . . 1.440(4) yes
S2' C1' . . 1.774(4) yes
S1' C1' . . 1.722(4) yes
S1' C2' . . 1.727(5) yes
O1' C3' . . 1.213(6) yes
N1' N2' . . 1.380(5) yes
N1' C1' . . 1.299(5) yes
N2' C2' . . 1.302(6) yes
N3' C2' . . 1.377(5) yes
N3' C3' . . 1.358(6) yes
C3' C4' . . 1.494(7) yes

loop_
_geom_contact_atom_site_label_1
_geom_contact_atom_site_label_2
_geom_contact_distance
_geom_contact_site_symmetry_2
_geom_contact_publ_flag
S1 O1 2.667(4) . yes
S1' O1' 2.661(4) . yes
S1 S2 3.070(2) . yes
S2 S2' 2.807(3) . yes
S1 S1' 3.552(3) . yes
S1' S2' 3.069(2) . yes
N3' O2 3.030(5) 3_557 yes
N3 O2' 2.863(5) 3_557 yes
O1W O1 2.795(5) 2_657 yes
O1W O3' 3.073(5) 4_555 yes
O1W N1' 2.944(5) 4_555 yes
O1W O2W 2.875(5) 1_555 yes
O1W O2W 2.919(6) 2_656 yes
O2W O1' 2.875(6) 1_554 yes
O2W O3 3.051(6) 3_546 yes
O2W N1 3.189(6) 3_546 yes

loop_
_geom_torsion_atom_site_label_1
_geom_torsion_atom_site_label_2
_geom_torsion_atom_site_label_3
_geom_torsion_atom_site_label_4
_geom_torsion
_geom_torsion_publ_flag
C1 S2 N H -99.10(10) no
O2 S2 N H 11.8(2) no
O3 S2 N H 144.20(10) no
C1 S2 N S2' 81.0(3) no
O2 S2 N S2' -168.1(3) no
O3 S2 N S2' -35.8(4) no
N S2 C1 S1 76.7(4) no
O2 S2 C1 S1 -34.2(4) no
O3 S2 C1 S1 -160.1(3) no
N S2 C1 N1 -98.5(4) no
O2 S2 C1 N1 150.7(4) no
O3 S2 C1 N1 24.8(5) no
C2 S1 C1 S2 -176.0(3) no
C1 S1 C2 N2 0.2(4) no
C1 S1 C2 N3 179.5(4) no
C2 S1 C1 N1 -0.7(4) no
N2 N1 C1 S2 176.5(3) no
N2 N1 C1 S1 1.0(5) no
C1 N1 N2 C2 -0.9(6) no
N1 N2 C2 S1 0.4(5) no
N1 N2 C2 N3 -179.0(4) no
C2 N3 C3 O1 1.3(8) no
H1 N3 C3 O1 -179(4) no
H1 N3 C2 S1 178(4) no
H1 N3 C2 N2 -3(4) no
C3 N3 C2 N2 177.3(5) no
C3 N3 C2 S1 -2.0(7) no
C2 N3 C3 C4 -179.4(5) no
H1 N3 C3 C4 1(4) no
N3 C3 C4 H2 2(4) no
O1 C3 C4 H2 -179(4) no
N3 C3 C4 H3 -131(5) no
O1 C3 C4 H3 48(5) no
N3 C3 C4 H4 123(4) no
O1 C3 C4 H4 -58(4) no
S2 N S2' O3' 37.1(4) no
S2 N S2' O2' 168.8(3) no
S2 N S2' C1' -79.7(3) no
H N S2' O3' -142.80(10) no
H N S2' O2' -11.1(2) no
H N S2' C1' 100.40(10) no
N S2' C1' S1' -44.5(3) no
N S2' C1' N1' 132.0(4) no
O2' S2' C1' S1' 66.9(3) no
O3' S2' C1' S1' -167.9(3) no
O2' S2' C1' N1' -116.6(4) no
O3' S2' C1' N1' 8.6(5) no
C2' S1' C1' S2' 176.1(3) no
C1' S1' C2' N2' 1.2(4) no
C1' S1' C2' N3' -177.9(4) no
C2' S1' C1' N1' -0.6(4) no
N2' N1' C1' S2' -176.8(3) no
N2' N1' C1' S1' -0.1(5) no
C1' N1' N2' C2' 1.0(6) no
N1' N2' C2' S1' -1.5(5) no
N1' N2' C2' N3' 177.6(4) no
C2' N3' C3' O1' -5.8(7) no
H1' N3' C3' O1' 170.(3) no
H1' N3' C2' S1' -170(3) no
H1' N3' C2' N2' 10(3) no
C3' N3' C2' N2' -173.7(5) no
C3' N3' C2' S1' 5.3(7) no
C2' N3' C3' C4' 172.9(5) no
H1' N3' C3' C4' -11(3) no
N3' C3' C4' H2' 177(3) no
O1' C3' C4' H2' -4(3) no
N3' C3' C4' H3' 56(3) no
O1' C3' C4' H3' -126(3) no
N3' C3' C4' H4' -66(3) no
O1' C3' C4' H4' 113(3) no
